data_4025203
loop_
_publ_author_name
'Glenn A. Burley'
'David L. Davies'
'Gerry A. Griffith'
'Michael Lee'
'Kuldip Singh'

_publ_section_title
;
 Cu-Catalyzed N-Alkynylation of Imidazoles, Benzimidazoles, Indazoles, and
 Pyrazoles Using PEG as Solvent Medium
;
_journal_name_full 'Journal of Organic Chemistry'
_journal_page_first 980
_journal_page_last 983
_journal_paper_doi 10.1021/jo902466f
_journal_volume 75
_journal_year 2010
_chemical_formula_moiety 'C11 H10 N2'
_chemical_formula_sum 'C11 H10 N2'
_chemical_formula_weight 170.21
_chemical_name_systematic
; 
 ? 
;
_space_group_IT_number 2
_symmetry_cell_setting triclinic
_symmetry_space_group_name_Hall '-P 1'
_symmetry_space_group_name_H-M 'P -1'
_atom_sites_solution_hydrogens geom
_atom_sites_solution_primary direct
_atom_sites_solution_secondary difmap
_audit_creation_method SHELXL-97
_cell_angle_alpha 98.326(4)
_cell_angle_beta 101.303(4)
_cell_angle_gamma 116.283(4)
_cell_formula_units_Z 2
_cell_length_a 7.591(2)
_cell_length_b 7.820(2)
_cell_length_c 8.966(3)
_cell_measurement_reflns_used 931
_cell_measurement_temperature 150(2)
_cell_measurement_theta_max 27.635
_cell_measurement_theta_min 2.402
_cell_volume 451.4(2)
_computing_cell_refinement 'Bruker SMART'
_computing_data_collection 'Bruker SMART'
_computing_data_reduction 'Bruker SHELXTL'
_computing_molecular_graphics 'Bruker SHELXTL'
_computing_publication_material 'Bruker SHELXTL'
_computing_structure_refinement 'SHELXL-97 (Sheldrick, 1997)'
_computing_structure_solution 'SHELXS-97 (Sheldrick, 1990)'
_diffrn_ambient_temperature 150(2)
_diffrn_measured_fraction_theta_full 0.992
_diffrn_measured_fraction_theta_max 0.992
_diffrn_measurement_device_type 'Bruker Apex 2000 CCD area detector'
_diffrn_measurement_method 'phi and omega scans'
_diffrn_radiation_monochromator graphite
_diffrn_radiation_source 'fine-focus sealed tube'
_diffrn_radiation_type MoK\a
_diffrn_radiation_wavelength 0.71073
_diffrn_reflns_av_R_equivalents 0.0796
_diffrn_reflns_av_sigmaI/netI 0.0716
_diffrn_reflns_limit_h_max 8
_diffrn_reflns_limit_h_min -9
_diffrn_reflns_limit_k_max 9
_diffrn_reflns_limit_k_min -9
_diffrn_reflns_limit_l_max 10
_diffrn_reflns_limit_l_min -10
_diffrn_reflns_number 3268
_diffrn_reflns_theta_full 24.99
_diffrn_reflns_theta_max 24.99
_diffrn_reflns_theta_min 3.01
_exptl_absorpt_coefficient_mu 0.076
_exptl_absorpt_correction_T_max 0.9849
_exptl_absorpt_correction_T_min 0.9687
_exptl_absorpt_correction_type empirical
_exptl_absorpt_process_details
;
absorption correction based on 2476 reflections(SADABS);Rint 0.1339 before
correction and 0.0805 after.
;
_exptl_crystal_colour colourless
_exptl_crystal_density_diffrn 1.252
_exptl_crystal_density_method 'not measured'
_exptl_crystal_description block
_exptl_crystal_F_000 180
_exptl_crystal_size_max 0.42
_exptl_crystal_size_mid 0.25
_exptl_crystal_size_min 0.20
_refine_diff_density_max 0.592
_refine_diff_density_min -0.492
_refine_diff_density_rms 0.109
_refine_ls_extinction_method none
_refine_ls_goodness_of_fit_ref 1.055
_refine_ls_hydrogen_treatment constr
_refine_ls_matrix_type full
_refine_ls_number_parameters 120
_refine_ls_number_reflns 1575
_refine_ls_number_restraints 0
_refine_ls_restrained_S_all 1.055
_refine_ls_R_factor_all 0.1004
_refine_ls_R_factor_gt 0.0941
_refine_ls_shift/su_max 0.000
_refine_ls_shift/su_mean 0.000
_refine_ls_structure_factor_coef Fsqd
_refine_ls_weighting_details 'calc w=1/[\s^2^(Fo^2^)+(0.1971P)^2^+0.0703P] where P=(Fo^2^+2Fc^2^)/3'
_refine_ls_weighting_scheme calc
_refine_ls_wR_factor_gt 0.2539
_refine_ls_wR_factor_ref 0.2654
_reflns_number_gt 1349
_reflns_number_total 1575
_reflns_threshold_expression >2sigma(I)
_cod_data_source_file jo902466f_si_001.cif
_cod_data_source_block 09012
_cod_depositor_comments
;
The following automatic conversions were performed:

'_symmetry_cell_setting' value 'Triclinic' changed to 'triclinic'
according to the built-in table from CIF Core dictionary named
'cif_core.dic' version 2.4.1 from 2010-06-29.

Automatic conversion script
Id: cif_fix_values 1646 2011-03-28 12:23:43Z adriana 

The following automatic conversions were performed:

'_refine_ls_hydrogen_treatment' value 'constrained' was replaced with
the value 'constr' as specified in the replacement file
'src/cod-tools/trunk/data/replacement-values/replacement_values.lst'.

Automatic conversion script
Id: cif_fix_values 5376 2017-05-30 11:51:03Z andrius 
;
_cod_database_code 4025203

loop_
_symmetry_equiv_pos_as_xyz
'x, y, z'
'-x, -y, -z'

loop_
_atom_site_label
_atom_site_type_symbol
_atom_site_fract_x
_atom_site_fract_y
_atom_site_fract_z
_atom_site_U_iso_or_equiv
_atom_site_adp_type
_atom_site_occupancy
_atom_site_symmetry_multiplicity
_atom_site_calc_flag
_atom_site_refinement_flags
_atom_site_disorder_assembly
_atom_site_disorder_group
N1 N 0.0801(3) 0.0635(3) -0.2868(2) 0.0291(6) Uani 1 1 d . . .
N2 N 0.0705(3) -0.2134(3) -0.2385(2) 0.0276(6) Uani 1 1 d . . .
C1 C 0.0161(3) -0.1225(3) -0.3476(3) 0.0278(7) Uani 1 1 d . . .
H1 H -0.0597 -0.1893 -0.4550 0.033 Uiso 1 1 calc R . .
C2 C 0.1837(4) 0.1023(3) -0.1281(3) 0.0265(7) Uani 1 1 d . . .
C3 C 0.2795(4) 0.2747(4) -0.0072(3) 0.0305(7) Uani 1 1 d . . .
H3 H 0.2824 0.3919 -0.0271 0.037 Uiso 1 1 calc R . .
C4 C 0.3711(4) 0.2752(4) 0.1432(3) 0.0325(7) Uani 1 1 d . . .
C5 C 0.3676(4) 0.0985(4) 0.1719(3) 0.0335(7) Uani 1 1 d . . .
C6 C 0.2723(4) -0.0731(4) 0.0524(3) 0.0332(7) Uani 1 1 d . . .
H6 H 0.2700 -0.1905 0.0708 0.040 Uiso 1 1 calc R . .
C7 C 0.1794(4) -0.0696(3) -0.0962(3) 0.0266(7) Uani 1 1 d . . .
C8 C 0.0232(4) -0.4068(3) -0.2651(3) 0.0316(7) Uani 1 1 d . . .
C9 C -0.0145(4) -0.5729(4) -0.2834(3) 0.0387(8) Uani 1 1 d . . .
H9 H -0.0449 -0.7069 -0.2981 0.046 Uiso 1 1 calc R . .
C10 C 0.4727(4) 0.4609(4) 0.2749(3) 0.0435(8) Uani 1 1 d . . .
H10A H 0.4638 0.5674 0.2342 0.065 Uiso 1 1 calc R . .
H10B H 0.6174 0.4985 0.3195 0.065 Uiso 1 1 calc R . .
H10C H 0.4033 0.4380 0.3572 0.065 Uiso 1 1 calc R . .
C11 C 0.4682(4) 0.1000(5) 0.3354(3) 0.0470(8) Uani 1 1 d . . .
H11A H 0.3902 0.1156 0.4065 0.071 Uiso 1 1 calc R . .
H11B H 0.6093 0.2103 0.3738 0.071 Uiso 1 1 calc R . .
H11C H 0.4704 -0.0248 0.3320 0.071 Uiso 1 1 calc R . .

loop_
_atom_site_aniso_label
_atom_site_aniso_U_11
_atom_site_aniso_U_22
_atom_site_aniso_U_33
_atom_site_aniso_U_23
_atom_site_aniso_U_13
_atom_site_aniso_U_12
N1 0.0428(12) 0.0205(11) 0.0218(11) 0.0109(8) 0.0050(9) 0.0136(9)
N2 0.0430(12) 0.0188(11) 0.0252(12) 0.0133(9) 0.0096(9) 0.0165(9)
C1 0.0397(13) 0.0209(12) 0.0219(12) 0.0119(9) 0.0049(9) 0.0137(10)
C2 0.0359(13) 0.0228(12) 0.0228(13) 0.0134(10) 0.0084(10) 0.0138(10)
C3 0.0404(14) 0.0241(13) 0.0235(13) 0.0123(10) 0.0081(11) 0.0116(11)
C4 0.0338(13) 0.0325(14) 0.0232(14) 0.0096(11) 0.0067(10) 0.0093(11)
C5 0.0346(13) 0.0408(15) 0.0240(13) 0.0170(11) 0.0081(10) 0.0150(11)
C6 0.0399(15) 0.0363(15) 0.0309(16) 0.0239(12) 0.0112(12) 0.0201(12)
C7 0.0341(13) 0.0235(13) 0.0246(13) 0.0143(10) 0.0087(10) 0.0136(10)
C8 0.0476(14) 0.0237(14) 0.0290(14) 0.0145(10) 0.0137(11) 0.0187(11)
C9 0.0594(17) 0.0277(14) 0.0356(15) 0.0184(11) 0.0147(12) 0.0234(13)
C10 0.0442(15) 0.0405(17) 0.0280(15) 0.0061(12) 0.0058(12) 0.0084(13)
C11 0.0445(16) 0.064(2) 0.0281(16) 0.0225(14) 0.0044(12) 0.0223(15)

loop_
_atom_type_symbol
_atom_type_description
_atom_type_scat_dispersion_real
_atom_type_scat_dispersion_imag
_atom_type_scat_source
C C 0.0033 0.0016 'International Tables Vol C Tables 4.2.6.8 and 6.1.1.4'
H H 0.0000 0.0000 'International Tables Vol C Tables 4.2.6.8 and 6.1.1.4'
N N 0.0061 0.0033 'International Tables Vol C Tables 4.2.6.8 and 6.1.1.4'

loop_
_geom_angle_atom_site_label_1
_geom_angle_atom_site_label_2
_geom_angle_atom_site_label_3
_geom_angle
_geom_angle_site_symmetry_1
_geom_angle_site_symmetry_3
_geom_angle_publ_flag
C1 N1 C2 105.45(19) . . ?
C8 N2 C7 126.49(19) . . ?
C8 N2 C1 126.8(2) . . ?
C7 N2 C1 106.72(18) . . ?
N1 C1 N2 112.8(2) . . ?
N1 C1 H1 123.6 . . ?
N2 C1 H1 123.6 . . ?
C3 C2 N1 130.5(2) . . ?
C3 C2 C7 119.3(2) . . ?
N1 C2 C7 110.1(2) . . ?
C2 C3 C4 119.6(2) . . ?
C2 C3 H3 120.2 . . ?
C4 C3 H3 120.2 . . ?
C3 C4 C5 119.9(2) . . ?
C3 C4 C10 119.8(2) . . ?
C5 C4 C10 120.3(2) . . ?
C6 C5 C4 120.7(2) . . ?
C6 C5 C11 119.6(2) . . ?
C4 C5 C11 119.7(3) . . ?
C5 C6 C7 118.1(2) . . ?
C5 C6 H6 121.0 . . ?
C7 C6 H6 121.0 . . ?
N2 C7 C6 132.7(2) . . ?
N2 C7 C2 105.0(2) . . ?
C6 C7 C2 122.4(2) . . ?
C9 C8 N2 177.9(3) . . ?
C8 C9 H9 180.0 . . ?
C4 C10 H10A 109.5 . . ?
C4 C10 H10B 109.5 . . ?
H10A C10 H10B 109.5 . . ?
C4 C10 H10C 109.5 . . ?
H10A C10 H10C 109.5 . . ?
H10B C10 H10C 109.5 . . ?
C5 C11 H11A 109.5 . . ?
C5 C11 H11B 109.5 . . ?
H11A C11 H11B 109.5 . . ?
C5 C11 H11C 109.5 . . ?
H11A C11 H11C 109.5 . . ?
H11B C11 H11C 109.5 . . ?

loop_
_geom_bond_atom_site_label_1
_geom_bond_atom_site_label_2
_geom_bond_distance
_geom_bond_site_symmetry_2
_geom_bond_publ_flag
N1 C1 1.300(3) . ?
N1 C2 1.400(3) . ?
N2 C8 1.362(3) . ?
N2 C7 1.387(3) . ?
N2 C1 1.391(3) . ?
C1 H1 0.9500 . ?
C2 C3 1.386(3) . ?
C2 C7 1.402(3) . ?
C3 C4 1.390(3) . ?
C3 H3 0.9500 . ?
C4 C5 1.432(4) . ?
C4 C10 1.501(3) . ?
C5 C6 1.376(4) . ?
C5 C11 1.510(3) . ?
C6 C7 1.390(3) . ?
C6 H6 0.9500 . ?
C8 C9 1.178(3) . ?
C9 H9 0.9500 . ?
C10 H10A 0.9800 . ?
C10 H10B 0.9800 . ?
C10 H10C 0.9800 . ?
C11 H11A 0.9800 . ?
C11 H11B 0.9800 . ?
C11 H11C 0.9800 . ?

loop_
_geom_torsion_atom_site_label_1
_geom_torsion_atom_site_label_2
_geom_torsion_atom_site_label_3
_geom_torsion_atom_site_label_4
_geom_torsion
_geom_torsion_site_symmetry_1
_geom_torsion_site_symmetry_2
_geom_torsion_site_symmetry_3
_geom_torsion_site_symmetry_4
_geom_torsion_publ_flag
C2 N1 C1 N2 0.0(3) . . . . ?
C8 N2 C1 N1 178.7(2) . . . . ?
C7 N2 C1 N1 -0.2(3) . . . . ?
C1 N1 C2 C3 -178.7(2) . . . . ?
C1 N1 C2 C7 0.1(3) . . . . ?
N1 C2 C3 C4 179.3(2) . . . . ?
C7 C2 C3 C4 0.5(4) . . . . ?
C2 C3 C4 C5 0.5(4) . . . . ?
C2 C3 C4 C10 -179.3(2) . . . . ?
C3 C4 C5 C6 -0.7(4) . . . . ?
C10 C4 C5 C6 179.1(2) . . . . ?
C3 C4 C5 C11 179.7(2) . . . . ?
C10 C4 C5 C11 -0.5(4) . . . . ?
C4 C5 C6 C7 -0.2(4) . . . . ?
C11 C5 C6 C7 179.3(2) . . . . ?
C8 N2 C7 C6 1.6(4) . . . . ?
C1 N2 C7 C6 -179.5(3) . . . . ?
C8 N2 C7 C2 -178.7(2) . . . . ?
C1 N2 C7 C2 0.2(2) . . . . ?
C5 C6 C7 N2 -179.0(2) . . . . ?
C5 C6 C7 C2 1.4(4) . . . . ?
C3 C2 C7 N2 178.74(19) . . . . ?
N1 C2 C7 N2 -0.2(3) . . . . ?
C3 C2 C7 C6 -1.5(4) . . . . ?
N1 C2 C7 C6 179.5(2) . . . . ?
C7 N2 C8 C9 -2(8) . . . . ?
C1 N2 C8 C9 179(100) . . . . ?

loop_
_cod_related_entry_id
_cod_related_entry_database
_cod_related_entry_code
1 ChemSpider 30659138
